data_2206572
loop_
_publ_author_name
'Roh, Yun-Ho'
'Hong, Seung-Tae'

_publ_section_title
;
Apatite-type Ba~5~(VO~4~)~3~Cl
;
_journal_issue 8
_journal_name_full 'Acta Crystallographica, Section E'
_journal_page_first i140
_journal_page_last i142
_journal_paper_doi 10.1107/S1600536805018854
_journal_volume 61
_journal_year 2005
_chemical_formula_iupac 'Ba5 (V O4)3 Cl'
_chemical_formula_moiety 'Ba5 (V O4)3 Cl'
_chemical_formula_structural 'Ba5 (V O4)3 Cl'
_chemical_formula_sum 'Ba5 Cl O12 V3'
_chemical_formula_weight 1066.92
_chemical_name_common 'Barium vanadate chloride'
_chemical_name_systematic
;
Pentabarium tris(vanadate) chloride
;
_space_group_IT_number 176
_space_group_name_Hall '-P 6c'
_space_group_name_H-M_alt 'P 63/m'
_symmetry_cell_setting hexagonal
_symmetry_space_group_name_Hall '-P 6c'
_symmetry_space_group_name_H-M 'P 63/m'
_atom_sites_solution_primary direct
_cell_angle_alpha 90
_cell_angle_beta 90
_cell_angle_gamma 120
_cell_formula_units_Z 2
_cell_length_a 10.55650(10)
_cell_length_b 10.55650(10)
_cell_length_c 7.75840(10)
_cell_measurement_reflns_used 526
_cell_measurement_temperature 298
_cell_measurement_theta_max 70
_cell_measurement_theta_min 7.5
_cell_volume 748.760(14)
_computing_cell_refinement 'TOPAS (Bruker, 2002)'
_computing_data_collection 'SMART (Bruker, 2002)'
_computing_data_reduction 'SAINT (Bruker, 2002)'
_computing_molecular_graphics 'ATOMS (Dowty, 2000)'
_computing_publication_material CRYSTALS
_computing_structure_refinement 'CRYSTALS (Betteridge <i>et al.</i>, 2003)'
_computing_structure_solution 'SHELXS97 (Sheldrick, 1997)'
_diffrn_ambient_temperature 298
_diffrn_measured_fraction_theta_full 0.994
_diffrn_measured_fraction_theta_max 0.994
_diffrn_measurement_device_type 'Bruker SMART APEX-2'
_diffrn_measurement_method \w
_diffrn_radiation_monochromator graphite
_diffrn_radiation_type 'Mo K\a'
_diffrn_radiation_wavelength 0.71073
_diffrn_reflns_av_R_equivalents 0.04
_diffrn_reflns_limit_h_max 10
_diffrn_reflns_limit_h_min -13
_diffrn_reflns_limit_k_max 9
_diffrn_reflns_limit_k_min -13
_diffrn_reflns_limit_l_max 5
_diffrn_reflns_limit_l_min -10
_diffrn_reflns_number 3252
_diffrn_reflns_theta_full 28.222
_diffrn_reflns_theta_max 28.222
_diffrn_reflns_theta_min 3.444
_diffrn_standards_decay_% 0
_diffrn_standards_interval_count 0
_diffrn_standards_number 0
_exptl_absorpt_coefficient_mu 14.936
_exptl_absorpt_correction_T_max 0.22
_exptl_absorpt_correction_T_min 0.17
_exptl_absorpt_correction_type multi-scan
_exptl_absorpt_process_details '(SADABS; Bruker, 2002)'
_exptl_crystal_colour colourless
_exptl_crystal_density_diffrn 4.732
_exptl_crystal_description polyhedron
_exptl_crystal_F_000 924
_exptl_crystal_size_max 0.15
_exptl_crystal_size_mid 0.12
_exptl_crystal_size_min 0.10
_refine_diff_density_max 0.68
_refine_diff_density_min -0.52
_refine_ls_extinction_coef 76.8(16)
_refine_ls_extinction_method 'Larson (1970)'
_refine_ls_goodness_of_fit_ref 0.4614
_refine_ls_hydrogen_treatment none
_refine_ls_matrix_type full
_refine_ls_number_parameters 40
_refine_ls_number_reflns 567
_refine_ls_number_restraints 0
_refine_ls_R_factor_all 0.0200
_refine_ls_R_factor_gt 0.0150
_refine_ls_shift/su_max 0.000850
_refine_ls_structure_factor_coef Fsqd
_refine_ls_weighting_details 'method of quasi-unit weights, w = [1/(2*Fobs)]^2^'
_refine_ls_weighting_scheme calc
_refine_ls_wR_factor_all 0.0383
_refine_ls_wR_factor_gt 0.0344
_refine_ls_wR_factor_ref 0.0344
_reflns_number_gt 567
_reflns_number_total 661
_reflns_threshold_expression I>2\s(I)
_cod_data_source_file wm6071.cif
_cod_database_code 2206572

loop_
_symmetry_equiv_pos_as_xyz
x,y,z
-x,-y,-z
x-y,x,z+1/2
-x+y,-x,-z+1/2
-y,x-y,z
y,-x+y,-z
-x,-y,z+1/2
x,y,-z+1/2
-x+y,-x,z
x-y,x,-z
y,-x+y,z+1/2
-y,x-y,-z+1/2

loop_
_atom_site_label
_atom_site_fract_x
_atom_site_fract_y
_atom_site_fract_z
_atom_site_U_iso_or_equiv
_atom_site_adp_type
_atom_site_occupancy
_atom_site_type_symbol
Ba1 0.3333 0.6667 -0.00077(6) 0.0099 Uani 1.0000 Ba
Ba2 0.25686(4) 0.01113(4) 0.2500 0.0095 Uani 1.0000 Ba
V1 0.37108(11) 0.40508(10) 0.2500 0.0069 Uani 1.0000 V
Cl1 0.0000 0.0000 0.0000 0.0142 Uani 1.0000 Cl
O1 0.4697(5) 0.5934(5) 0.2500 0.0129 Uani 1.0000 O
O2 0.4809(5) 0.3274(5) 0.2500 0.0164 Uani 1.0000 O
O3 0.2597(3) 0.3541(4) 0.0750(4) 0.0153 Uani 1.0000 O

loop_
_atom_site_aniso_label
_atom_site_aniso_U_11
_atom_site_aniso_U_22
_atom_site_aniso_U_33
_atom_site_aniso_U_12
_atom_site_aniso_U_13
_atom_site_aniso_U_23
Ba1 0.01142(15) 0.01142(15) 0.00687(19) 0.00571(8) 0.000 0.0000
Ba2 0.01043(19) 0.00921(18) 0.00862(17) 0.00475(14) 0.000 0.0000
V1 0.0069(4) 0.0078(4) 0.0065(4) 0.0040(3) 0.0000 0.0000
Cl1 0.0128(6) 0.0128(6) 0.0169(11) 0.0064(3) 0.0000 0.0000
O1 0.011(2) 0.009(2) 0.016(2) 0.0026(16) 0.0000 0.0000
O2 0.019(2) 0.023(2) 0.015(2) 0.017(2) 0.0000 0.0000
O3 0.0120(13) 0.0238(16) 0.0106(14) 0.0094(13) -0.0030(12) -0.0055(13)

loop_
_atom_type_symbol
_atom_type_scat_dispersion_real
_atom_type_scat_dispersion_imag
_atom_type_scat_source
'Ba  ' -0.3244 2.2819 International_Tables_Vol_IV_Table_2.2B
'Cl  ' 0.1484 0.1585 International_Tables_Vol_IV_Table_2.2B
'V   ' 0.3005 0.5294 International_Tables_Vol_IV_Table_2.2B
'O   ' 0.0106 0.0060 International_Tables_Vol_IV_Table_2.2B

loop_
_geom_angle_atom_site_label_1
_geom_angle_atom_site_label_2
_geom_angle_atom_site_label_3
_geom_angle_site_symmetry_3
_geom_angle
_geom_angle_publ_flag
O3 V1 O3 8_555 106.2(2) yes
O3 V1 O2 . 111.95(14) yes
O3 V1 O1 . 106.78(14) yes
O2 V1 O1 . 112.8(2) yes

loop_
_geom_bond_atom_site_label_1
_geom_bond_atom_site_label_2
_geom_bond_site_symmetry_2
_geom_bond_distance
_geom_bond_publ_flag
Ba1 O1 . 2.751(3) yes
Ba1 O2 6_565 2.733(3) yes
Ba1 O3 . 3.045(3) yes
Ba2 O1 5_655 2.603(4) yes
Ba2 O3 11_555 2.699(3) yes
Ba2 O3 9_555 2.838(3) yes
Ba2 O2 . 2.974(5) yes
Ba2 Cl1 . 3.2878(3) yes
V1 O3 . 1.698(3) yes
V1 O2 . 1.722(4) yes
V1 O1 . 1.723(4) yes
